data_7233776
loop_
_publ_author_name
'Seong Gi Jo'
'Dong Hyuk Park'
'Bong-Gi Kim'
'Sungbaek Seo'
'Suk Joong Lee'
'Jeongyong Kim'
'Jinsang Kim'
'Jinsoo Joo'

_publ_section_title
;
 Dual-mode waveguiding of Raman and luminescence signals in a crystalline
 organic microplate
;
_journal_name_full 'Journal of Materials Chemistry C'
_journal_page_first 6077
_journal_page_last 6083
_journal_paper_doi 10.1039/C4TC00409D
_journal_volume 2
_journal_year 2014
_chemical_formula_sum 'C28 H10 Br2 F12 N2'
_chemical_formula_weight 762.20
_space_group_IT_number 14
_space_group_name_Hall '-P 2ybc'
_space_group_name_H-M_alt 'P 1 21/c 1'
_symmetry_cell_setting monoclinic
_symmetry_space_group_name_H-M 'P 1 21/c 1'
_atom_sites_solution_hydrogens geom
_atom_sites_solution_primary direct
_atom_sites_solution_secondary difmap
_cell_angle_alpha 90.00
_cell_angle_beta 95.8770(10)
_cell_angle_gamma 90.00
_cell_formula_units_Z 2
_cell_length_a 20.1093(5)
_cell_length_b 4.67830(10)
_cell_length_c 14.0181(4)
_cell_measurement_temperature 100(2)
_cell_volume 1311.85(6)
_computing_cell_refinement 'Bruker SAINT'
_computing_data_collection 'Bruker APEX-II'
_computing_data_reduction 'Bruker SAINT'
_computing_molecular_graphics 'Bruker SHELXTL'
_computing_publication_material 'Bruker SHELXTL'
_computing_structure_refinement 'SHELXL-97 (Sheldrick, 1997)'
_computing_structure_solution 'SHELXS-97 (Sheldrick, 1990)'
_diffrn_ambient_temperature 100(2)
_diffrn_measured_fraction_theta_full 0.982
_diffrn_measured_fraction_theta_max 0.982
_diffrn_measurement_device_type 'Bruker APEX-II CCD'
_diffrn_measurement_method '\f and \w scans'
_diffrn_radiation_monochromator graphite
_diffrn_radiation_source 'fine-focus sealed tube'
_diffrn_radiation_type MoK\a
_diffrn_radiation_wavelength 0.71073
_diffrn_reflns_av_R_equivalents 0.0276
_diffrn_reflns_av_sigmaI/netI 0.0205
_diffrn_reflns_limit_h_max 24
_diffrn_reflns_limit_h_min -24
_diffrn_reflns_limit_k_max 5
_diffrn_reflns_limit_k_min -5
_diffrn_reflns_limit_l_max 17
_diffrn_reflns_limit_l_min -17
_diffrn_reflns_number 15746
_diffrn_reflns_theta_full 26.00
_diffrn_reflns_theta_max 26.00
_diffrn_reflns_theta_min 2.04
_exptl_absorpt_coefficient_mu 3.199
_exptl_absorpt_correction_T_max 0.7403
_exptl_absorpt_correction_T_min 0.5671
_exptl_absorpt_correction_type multi-scan
_exptl_absorpt_process_details 'SADABS (Bruker, 1997)'
_exptl_crystal_colour colorless
_exptl_crystal_density_diffrn 1.930
_exptl_crystal_density_method 'not measured'
_exptl_crystal_description block
_exptl_crystal_F_000 740
_exptl_crystal_size_max 0.20
_exptl_crystal_size_mid 0.20
_exptl_crystal_size_min 0.10
_refine_diff_density_max 0.365
_refine_diff_density_min -0.295
_refine_diff_density_rms 0.056
_refine_ls_extinction_method none
_refine_ls_goodness_of_fit_ref 1.068
_refine_ls_hydrogen_treatment constr
_refine_ls_matrix_type full
_refine_ls_number_parameters 199
_refine_ls_number_reflns 2531
_refine_ls_number_restraints 0
_refine_ls_restrained_S_all 1.068
_refine_ls_R_factor_all 0.0233
_refine_ls_R_factor_gt 0.0200
_refine_ls_shift/su_max 0.004
_refine_ls_shift/su_mean 0.000
_refine_ls_structure_factor_coef Fsqd
_refine_ls_weighting_details 'calc w=1/[\s^2^(Fo^2^)+(0.0276P)^2^+0.6022P] where P=(Fo^2^+2Fc^2^)/3'
_refine_ls_weighting_scheme calc
_refine_ls_wR_factor_gt 0.0513
_refine_ls_wR_factor_ref 0.0524
_reflns_number_gt 2320
_reflns_number_total 2531
_reflns_threshold_expression >2sigma(I)
_cod_data_source_file J-Mater-Chem-C-2014-2-6077.cif
_cod_data_source_block p2(1)-c
_cod_original_sg_symbol_H-M P2(1)/c
_cod_database_code 7233776

loop_
_symmetry_equiv_pos_as_xyz
'x, y, z'
'-x, y+1/2, -z+1/2'
'-x, -y, -z'
'x, -y-1/2, z-1/2'

loop_
_atom_site_label
_atom_site_type_symbol
_atom_site_fract_x
_atom_site_fract_y
_atom_site_fract_z
_atom_site_U_iso_or_equiv
_atom_site_adp_type
_atom_site_occupancy
_atom_site_symmetry_multiplicity
_atom_site_calc_flag
_atom_site_refinement_flags
_atom_site_disorder_assembly
_atom_site_disorder_group
Br1 Br 0.573157(8) -0.19511(4) 0.812771(11) 0.01725(7) Uani 1 1 d . . .
C1 C 0.87200(8) 0.6062(4) 0.98640(12) 0.0164(4) Uani 1 1 d . . .
H1 H 0.9138 0.6834 0.9733 0.020 Uiso 1 1 calc R . .
C2 C 0.86805(8) 0.4208(4) 1.06305(12) 0.0156(4) Uani 1 1 d . . .
C3 C 0.80698(8) 0.3073(4) 1.08266(12) 0.0147(4) Uani 1 1 d . . .
H3 H 0.8049 0.1820 1.1356 0.018 Uiso 1 1 calc R . .
C4 C 0.74877(8) 0.3778(4) 1.02444(12) 0.0143(4) Uani 1 1 d . . .
C5 C 0.75242(8) 0.5656(4) 0.94758(11) 0.0145(3) Uani 1 1 d . . .
H5 H 0.7130 0.6170 0.9081 0.017 Uiso 1 1 calc R . .
C6 C 0.81383(9) 0.6765(4) 0.92925(12) 0.0154(4) Uani 1 1 d . . .
C7 C 0.68340(8) 0.2492(4) 1.04206(12) 0.0149(4) Uani 1 1 d . . .
C8 C 0.63164(8) 0.2198(4) 0.97445(12) 0.0148(4) Uani 1 1 d . . .
H8 H 0.6386 0.2779 0.9113 0.018 Uiso 1 1 calc R . .
C9 C 0.56490(8) 0.1061(4) 0.98850(12) 0.0142(3) Uani 1 1 d . . .
C10 C 0.53044(8) -0.0728(4) 0.92007(11) 0.0141(3) Uani 1 1 d . . .
C11 C 0.46750(8) -0.1782(4) 0.93112(12) 0.0156(4) Uani 1 1 d . . .
H11 H 0.4460 -0.3011 0.8836 0.019 Uiso 1 1 calc R . .
C12 C 0.93184(9) 0.3374(4) 1.12175(13) 0.0200(4) Uani 1 1 d . . .
C13 C 0.81824(9) 0.8655(4) 0.84367(13) 0.0195(4) Uani 1 1 d . . .
C14 C 0.67912(8) 0.1347(4) 1.13738(13) 0.0208(4) Uani 1 1 d . . .
F1 F 0.97131(6) 0.1853(3) 1.06909(9) 0.0343(3) Uani 1 1 d . . .
F2 F 0.96738(6) 0.5618(3) 1.15373(11) 0.0508(4) Uani 1 1 d . . .
F3 F 0.92158(5) 0.1749(3) 1.19649(8) 0.0356(3) Uani 1 1 d . . .
F4 F 0.83001(6) 0.7142(2) 0.76572(8) 0.0283(3) Uani 1 1 d . . .
F5 F 0.86732(6) 1.0569(3) 0.85792(8) 0.0322(3) Uani 1 1 d . . .
F6 F 0.76153(6) 1.0107(2) 0.81968(8) 0.0296(3) Uani 1 1 d . . .
N1 N 0.67695(8) 0.0403(4) 1.21195(12) 0.0348(5) Uani 1 1 d . . .

loop_
_atom_site_aniso_label
_atom_site_aniso_U_11
_atom_site_aniso_U_22
_atom_site_aniso_U_33
_atom_site_aniso_U_23
_atom_site_aniso_U_13
_atom_site_aniso_U_12
Br1 0.01230(10) 0.02561(12) 0.01432(10) -0.00312(7) 0.00365(7) 0.00076(6)
C1 0.0133(8) 0.0178(9) 0.0187(8) -0.0052(7) 0.0055(7) -0.0034(7)
C2 0.0132(8) 0.0176(9) 0.0160(8) -0.0056(7) 0.0020(7) -0.0011(7)
C3 0.0154(8) 0.0164(9) 0.0127(8) -0.0003(7) 0.0027(7) -0.0002(7)
C4 0.0117(8) 0.0177(9) 0.0139(8) -0.0029(7) 0.0033(7) -0.0015(7)
C5 0.0139(8) 0.0163(9) 0.0130(8) -0.0032(7) 0.0006(6) -0.0001(7)
C6 0.0188(9) 0.0151(9) 0.0131(8) -0.0041(7) 0.0055(7) -0.0014(7)
C7 0.0110(8) 0.0184(9) 0.0158(8) 0.0018(7) 0.0033(7) -0.0004(6)
C8 0.0121(8) 0.0174(9) 0.0151(8) 0.0001(7) 0.0031(7) 0.0000(7)
C9 0.0102(7) 0.0172(9) 0.0151(8) 0.0022(7) 0.0007(7) 0.0003(7)
C10 0.0118(7) 0.0175(9) 0.0133(8) 0.0008(7) 0.0024(6) 0.0031(7)
C11 0.0121(8) 0.0188(10) 0.0154(8) -0.0016(7) -0.0010(7) 0.0007(7)
C12 0.0145(8) 0.0226(11) 0.0230(9) -0.0029(8) 0.0026(7) -0.0022(7)
C13 0.0232(9) 0.0193(10) 0.0167(9) -0.0026(7) 0.0054(7) -0.0025(7)
C14 0.0079(8) 0.0326(11) 0.0216(10) 0.0045(8) 0.0002(7) -0.0052(7)
F1 0.0180(6) 0.0523(8) 0.0335(7) -0.0005(6) 0.0068(5) 0.0134(5)
F2 0.0340(7) 0.0297(7) 0.0803(10) -0.0077(7) -0.0345(7) -0.0045(6)
F3 0.0174(6) 0.0637(10) 0.0256(6) 0.0168(6) 0.0011(5) 0.0067(5)
F4 0.0447(7) 0.0265(6) 0.0156(5) -0.0021(5) 0.0125(5) -0.0012(5)
F5 0.0406(7) 0.0287(7) 0.0278(6) 0.0034(5) 0.0062(5) -0.0187(5)
F6 0.0344(6) 0.0276(6) 0.0280(6) 0.0114(5) 0.0082(5) 0.0082(5)
N1 0.0175(8) 0.0599(13) 0.0268(9) 0.0173(9) 0.0015(7) -0.0087(8)

loop_
_atom_type_symbol
_atom_type_description
_atom_type_scat_dispersion_real
_atom_type_scat_dispersion_imag
_atom_type_scat_source
C C 0.0033 0.0016 'International Tables Vol C Tables 4.2.6.8 and 6.1.1.4'
H H 0.0000 0.0000 'International Tables Vol C Tables 4.2.6.8 and 6.1.1.4'
N N 0.0061 0.0033 'International Tables Vol C Tables 4.2.6.8 and 6.1.1.4'
F F 0.0171 0.0103 'International Tables Vol C Tables 4.2.6.8 and 6.1.1.4'
Br Br -0.2901 2.4595 'International Tables Vol C Tables 4.2.6.8 and 6.1.1.4'

loop_
_geom_angle_atom_site_label_1
_geom_angle_atom_site_label_2
_geom_angle_atom_site_label_3
_geom_angle
_geom_angle_site_symmetry_1
_geom_angle_site_symmetry_3
C6 C1 C2 118.86(16) . .
C6 C1 H1 120.6 . .
C2 C1 H1 120.6 . .
C1 C2 C3 120.85(16) . .
C1 C2 C12 118.18(15) . .
C3 C2 C12 120.93(16) . .
C2 C3 C4 119.91(16) . .
C2 C3 H3 120.0 . .
C4 C3 H3 120.0 . .
C3 C4 C5 119.47(15) . .
C3 C4 C7 120.61(15) . .
C5 C4 C7 119.90(15) . .
C6 C5 C4 119.71(15) . .
C6 C5 H5 120.1 . .
C4 C5 H5 120.1 . .
C5 C6 C1 121.19(16) . .
C5 C6 C13 119.68(16) . .
C1 C6 C13 119.07(16) . .
C8 C7 C14 119.89(16) . .
C8 C7 C4 123.96(16) . .
C14 C7 C4 116.02(15) . .
C7 C8 C9 126.40(16) . .
C7 C8 H8 116.8 . .
C9 C8 H8 116.8 . .
C11 C9 C10 117.17(15) 3_657 .
C11 C9 C8 121.69(15) 3_657 .
C10 C9 C8 121.11(15) . .
C11 C10 C9 122.06(16) . .
C11 C10 Br1 118.43(13) . .
C9 C10 Br1 119.40(12) . .
C10 C11 C9 120.77(16) . 3_657
C10 C11 H11 119.6 . .
C9 C11 H11 119.6 3_657 .
F2 C12 F3 108.03(15) . .
F2 C12 F1 106.14(15) . .
F3 C12 F1 106.20(15) . .
F2 C12 C2 112.38(15) . .
F3 C12 C2 112.82(15) . .
F1 C12 C2 110.86(15) . .
F5 C13 F6 107.18(15) . .
F5 C13 F4 106.65(15) . .
F6 C13 F4 106.22(14) . .
F5 C13 C6 112.31(15) . .
F6 C13 C6 112.39(15) . .
F4 C13 C6 111.70(15) . .
N1 C14 C7 178.4(2) . .

loop_
_geom_bond_atom_site_label_1
_geom_bond_atom_site_label_2
_geom_bond_distance
_geom_bond_site_symmetry_2
Br1 C10 1.8953(16) .
C1 C6 1.388(2) .
C1 C2 1.389(3) .
C1 H1 0.9500 .
C2 C3 1.391(2) .
C2 C12 1.503(2) .
C3 C4 1.396(2) .
C3 H3 0.9500 .
C4 C5 1.398(2) .
C4 C7 1.489(2) .
C5 C6 1.388(2) .
C5 H5 0.9500 .
C6 C13 1.500(2) .
C7 C8 1.341(2) .
C7 C14 1.450(2) .
C8 C9 1.475(2) .
C8 H8 0.9500 .
C9 C11 1.399(2) 3_657
C9 C10 1.402(2) .
C10 C11 1.382(2) .
C11 C9 1.399(2) 3_657
C11 H11 0.9500 .
C12 F2 1.322(2) .
C12 F3 1.328(2) .
C12 F1 1.342(2) .
C13 F5 1.332(2) .
C13 F6 1.340(2) .
C13 F4 1.343(2) .
C14 N1 1.140(2) .

loop_
_geom_torsion_atom_site_label_1
_geom_torsion_atom_site_label_2
_geom_torsion_atom_site_label_3
_geom_torsion_atom_site_label_4
_geom_torsion
_geom_torsion_site_symmetry_1
_geom_torsion_site_symmetry_2
_geom_torsion_site_symmetry_3
_geom_torsion_site_symmetry_4
C6 C1 C2 C3 -0.1(3) . . . .
C6 C1 C2 C12 177.54(15) . . . .
C1 C2 C3 C4 0.5(3) . . . .
C12 C2 C3 C4 -177.07(16) . . . .
C2 C3 C4 C5 -0.9(3) . . . .
C2 C3 C4 C7 177.55(16) . . . .
C3 C4 C5 C6 0.9(2) . . . .
C7 C4 C5 C6 -177.58(16) . . . .
C4 C5 C6 C1 -0.5(3) . . . .
C4 C5 C6 C13 176.73(16) . . . .
C2 C1 C6 C5 0.1(3) . . . .
C2 C1 C6 C13 -177.14(16) . . . .
C3 C4 C7 C8 -155.20(17) . . . .
C5 C4 C7 C8 23.2(3) . . . .
C3 C4 C7 C14 20.6(2) . . . .
C5 C4 C7 C14 -160.93(16) . . . .
C14 C7 C8 C9 7.2(3) . . . .
C4 C7 C8 C9 -177.13(17) . . . .
C7 C8 C9 C11 41.4(3) . . . 3_657
C7 C8 C9 C10 -140.51(18) . . . .
C11 C9 C10 C11 -0.8(3) 3_657 . . .
C8 C9 C10 C11 -179.02(16) . . . .
C11 C9 C10 Br1 -176.75(12) 3_657 . . .
C8 C9 C10 Br1 5.1(2) . . . .
C9 C10 C11 C9 0.9(3) . . . 3_657
Br1 C10 C11 C9 176.82(13) . . . 3_657
C1 C2 C12 F2 53.5(2) . . . .
C3 C2 C12 F2 -128.88(18) . . . .
C1 C2 C12 F3 175.91(16) . . . .
C3 C2 C12 F3 -6.4(2) . . . .
C1 C2 C12 F1 -65.1(2) . . . .
C3 C2 C12 F1 112.53(18) . . . .
C5 C6 C13 F5 149.88(16) . . . .
C1 C6 C13 F5 -32.8(2) . . . .
C5 C6 C13 F6 28.9(2) . . . .
C1 C6 C13 F6 -153.79(16) . . . .
C5 C6 C13 F4 -90.34(19) . . . .
C1 C6 C13 F4 86.9(2) . . . .
C8 C7 C14 N1 116(8) . . . .
C4 C7 C14 N1 -60(8) . . . .
